data_4344076
loop_
_publ_author_name
'Zhang, Shuquan'
'Li, Lina'
'Zhao, Sangen'
'Sun, Zhihua'
'Luo, Junhua'

_publ_section_title
;
 Construction of Interpenetrated Ruthenium Metal-Organic Frameworks as
 Stable Photocatalysts for CO2 Reduction.
;
_journal_issue 17
_journal_name_full 'Inorganic chemistry'
_journal_page_first 8375
_journal_page_last 8379
_journal_paper_doi 10.1021/acs.inorgchem.5b01045
_journal_volume 54
_journal_year 2015
_chemical_formula_moiety 'C34 H26 Cd N6 O11 Ru'
_chemical_formula_sum 'C34 H26 Cd N6 O11 Ru'
_chemical_formula_weight 908.08
_chemical_name_systematic
; 
 ? 
;
_space_group_IT_number 14
_symmetry_cell_setting monoclinic
_symmetry_space_group_name_Hall '-P 2ybc'
_symmetry_space_group_name_H-M 'P 1 21/c 1'
_atom_sites_solution_hydrogens geom
_atom_sites_solution_primary direct
_atom_sites_solution_secondary difmap
_audit_creation_method SHELXL-97
_cell_angle_alpha 90.00
_cell_angle_beta 104.641(8)
_cell_angle_gamma 90.00
_cell_formula_units_Z 4
_cell_length_a 12.744(7)
_cell_length_b 17.947(9)
_cell_length_c 15.012(7)
_cell_measurement_reflns_used 2964
_cell_measurement_temperature 293(2)
_cell_measurement_theta_max 27.4797
_cell_measurement_theta_min 2.2695
_cell_volume 3322(3)
_computing_cell_refinement 'Bruker XSCANS'
_computing_data_collection 'Bruker XSCANS'
_computing_data_reduction 'Bruker SHELXTL'
_computing_molecular_graphics 'Bruker SHELXTL'
_computing_publication_material 'Bruker SHELXTL'
_computing_structure_refinement 'SHELXL-97 (Sheldrick, 1997)'
_computing_structure_solution 'SHELXS-97 (Sheldrick, 1990)'
_diffrn_ambient_temperature 293(2)
_diffrn_measured_fraction_theta_full 0.992
_diffrn_measured_fraction_theta_max 0.992
_diffrn_measurement_device_type CCD
_diffrn_measurement_method '\w scans'
_diffrn_radiation_monochromator graphite
_diffrn_radiation_source 'fine-focus sealed tube'
_diffrn_radiation_type MoK\a
_diffrn_radiation_wavelength 0.71073
_diffrn_reflns_av_R_equivalents 0.0636
_diffrn_reflns_av_sigmaI/netI 0.0858
_diffrn_reflns_limit_h_max 16
_diffrn_reflns_limit_h_min -15
_diffrn_reflns_limit_k_max 22
_diffrn_reflns_limit_k_min -23
_diffrn_reflns_limit_l_max 19
_diffrn_reflns_limit_l_min -19
_diffrn_reflns_number 25447
_diffrn_reflns_theta_full 27.40
_diffrn_reflns_theta_max 27.40
_diffrn_reflns_theta_min 2.80
_exptl_absorpt_coefficient_mu 1.168
_exptl_absorpt_correction_T_max 0.9123
_exptl_absorpt_correction_T_min 0.8725
_exptl_absorpt_correction_type multi-scan
_exptl_absorpt_process_details '(CrystalClear; Rigaku, 2000)'
_exptl_crystal_colour red
_exptl_crystal_density_diffrn 1.816
_exptl_crystal_density_method 'not measured'
_exptl_crystal_description block
_exptl_crystal_F_000 1808
_exptl_crystal_size_max 0.12
_exptl_crystal_size_mid 0.10
_exptl_crystal_size_min 0.08
_refine_diff_density_max 1.354
_refine_diff_density_min -0.995
_refine_diff_density_rms 0.164
_refine_ls_extinction_method none
_refine_ls_goodness_of_fit_ref 1.016
_refine_ls_hydrogen_treatment constr
_refine_ls_matrix_type full
_refine_ls_number_parameters 478
_refine_ls_number_reflns 7502
_refine_ls_number_restraints 0
_refine_ls_restrained_S_all 1.016
_refine_ls_R_factor_all 0.0887
_refine_ls_R_factor_gt 0.0566
_refine_ls_shift/su_max 0.001
_refine_ls_shift/su_mean 0.000
_refine_ls_structure_factor_coef Fsqd
_refine_ls_weighting_details 'calc w=1/[\s^2^(Fo^2^)+(0.0801P)^2^+0.0000P] where P=(Fo^2^+2Fc^2^)/3'
_refine_ls_weighting_scheme calc
_refine_ls_wR_factor_gt 0.1402
_refine_ls_wR_factor_ref 0.1771
_reflns_number_gt 5172
_reflns_number_total 7502
_reflns_threshold_expression >2sigma(I)
_cod_data_source_file ic5b01045_si_003.cif
_cod_data_source_block compound1
_cod_depositor_comments
;
The following automatic conversions were performed:

'_exptl_absorpt_correction_type' value 'Multi-scan' changed to
'multi-scan' according to
/usr/data/users/saulius/crontab/automatic-downloads/rss-feeds/ACS/lib/dictionaries/cif_core.dic
dictionary named 'cif_core.dic' version 2.4.2 from 2011-04-26.

Automatic conversion script
Id: cif_fix_values 3271 2015-04-21 07:52:19Z andrius 

 Adding full bibliography for 4344076--4344077.cif.
;
_cod_original_sg_symbol_H-M P2(1)/c
_cod_database_code 4344076

loop_
_symmetry_equiv_pos_as_xyz
'x, y, z'
'-x, y+1/2, -z+1/2'
'-x, -y, -z'
'x, -y-1/2, z-1/2'

loop_
_atom_site_label
_atom_site_type_symbol
_atom_site_fract_x
_atom_site_fract_y
_atom_site_fract_z
_atom_site_U_iso_or_equiv
_atom_site_adp_type
_atom_site_occupancy
_atom_site_symmetry_multiplicity
_atom_site_calc_flag
_atom_site_refinement_flags
Cd1 Cd 0.36825(4) 0.14346(3) 0.58264(3) 0.03547(16) Uani 1 1 d .
Ru1 Ru 0.77004(4) 0.10977(3) 1.16627(3) 0.03040(16) Uani 1 1 d .
N4 N 0.8899(4) 0.0917(3) 1.2846(3) 0.0359(12) Uani 1 1 d .
N2 N 0.6511(4) 0.1187(3) 1.0466(3) 0.0345(12) Uani 1 1 d .
C6 C 0.6325(5) 0.0546(3) 0.9925(4) 0.0331(14) Uani 1 1 d .
N1 N 0.7483(4) 0.0004(3) 1.1299(3) 0.0321(11) Uani 1 1 d .
N3 N 0.6814(4) 0.1005(3) 1.2629(3) 0.0348(12) Uani 1 1 d .
C18 C 0.8571(5) 0.0902(3) 1.3633(4) 0.0307(13) Uani 1 1 d .
N5 N 0.7934(4) 0.2228(3) 1.1921(3) 0.0371(12) Uani 1 1 d .
C16 C 0.6880(5) 0.0998(4) 1.4225(4) 0.0365(15) Uani 1 1 d .
H16 H 0.7295 0.0976 1.4830 0.044 Uiso 1 1 calc R
O6 O 1.0953(5) 0.1006(4) 1.6139(3) 0.0703(19) Uani 1 1 d .
O3 O 0.4634(5) 0.0727(3) 0.7141(3) 0.0669(17) Uani 1 1 d .
C15 C 0.5794(5) 0.1059(4) 1.4061(4) 0.0352(14) Uani 1 1 d .
C23 C 0.5211(6) 0.1140(4) 1.4808(5) 0.0387(15) Uani 1 1 d .
O5 O 1.2241(4) 0.0710(3) 1.5415(3) 0.0536(13) Uani 1 1 d .
C3 C 0.7163(5) -0.1449(3) 1.0585(4) 0.0363(14) Uani 1 1 d .
C8 C 0.5272(6) 0.1238(4) 0.8648(4) 0.0443(16) Uani 1 1 d .
C29 C 0.8741(6) 0.2530(4) 1.1596(4) 0.0422(16) Uani 1 1 d .
C27 C 0.8620(7) 0.3682(4) 1.2358(5) 0.057(2) Uani 1 1 d .
H27 H 0.8843 0.4170 1.2505 0.069 Uiso 1 1 calc R
O7 O 0.5667(5) 0.1467(3) 1.5516(4) 0.0701(17) Uani 1 1 d .
C14 C 0.5164(6) 0.1101(4) 1.3120(5) 0.0458(17) Uani 1 1 d .
H14 H 0.4413 0.1145 1.2983 0.055 Uiso 1 1 calc R
C5 C 0.6824(5) -0.0120(4) 1.0391(4) 0.0324(13) Uani 1 1 d .
C19 C 0.9340(5) 0.0892(4) 1.4499(4) 0.0358(14) Uani 1 1 d .
H19 H 0.9116 0.0929 1.5040 0.043 Uiso 1 1 calc R
O8 O 0.4283(4) 0.0907(4) 1.4689(4) 0.0678(17) Uani 1 1 d .
N6 N 0.8749(4) 0.1339(3) 1.0857(3) 0.0362(12) Uani 1 1 d .
C20 C 1.0432(5) 0.0827(4) 1.4528(4) 0.0358(14) Uani 1 1 d .
C4 C 0.6686(5) -0.0830(4) 1.0047(4) 0.0414(16) Uani 1 1 d .
H4 H 0.6271 -0.0907 0.9449 0.050 Uiso 1 1 calc R
C9 C 0.5388(6) 0.1857(4) 0.9190(4) 0.0443(17) Uani 1 1 d .
H9 H 0.5046 0.2300 0.8960 0.053 Uiso 1 1 calc R
C12 C 0.4637(6) 0.1266(4) 0.7643(4) 0.0425(16) Uani 1 1 d .
C7 C 0.5752(6) 0.0573(4) 0.9030(4) 0.0424(16) Uani 1 1 d .
H7 H 0.5678 0.0146 0.8670 0.051 Uiso 1 1 calc R
C11 C 0.6988(6) -0.2227(4) 1.0192(6) 0.057(2) Uani 1 1 d .
C21 C 1.0745(5) 0.0808(4) 1.3717(4) 0.0427(16) Uani 1 1 d .
H21 H 1.1476 0.0770 1.3727 0.051 Uiso 1 1 calc R
C13 C 0.5696(5) 0.1076(4) 1.2428(4) 0.0416(16) Uani 1 1 d .
H13 H 0.5299 0.1106 1.1817 0.050 Uiso 1 1 calc R
C34 C 0.9038(6) 0.0893(4) 1.0237(5) 0.0462(17) Uani 1 1 d .
H34 H 0.8735 0.0419 1.0140 0.055 Uiso 1 1 calc R
C30 C 0.9191(6) 0.2049(4) 1.0989(4) 0.0415(16) Uani 1 1 d .
C24 C 1.1280(5) 0.0871(4) 1.5452(5) 0.0407(16) Uani 1 1 d .
C2 C 0.7748(6) -0.1294(4) 1.1466(5) 0.0488(18) Uani 1 1 d .
H2 H 0.8063 -0.1684 1.1850 0.059 Uiso 1 1 calc R
C25 C 0.7460(6) 0.2659(4) 1.2429(4) 0.0435(16) Uani 1 1 d .
H25 H 0.6881 0.2465 1.2628 0.052 Uiso 1 1 calc R
C17 C 0.7394(5) 0.0967(3) 1.3519(4) 0.0327(13) Uani 1 1 d .
C26 C 0.7796(7) 0.3392(4) 1.2678(5) 0.055(2) Uani 1 1 d .
H26 H 0.7464 0.3672 1.3052 0.066 Uiso 1 1 calc R
O4 O 0.4158(6) 0.1863(4) 0.7348(3) 0.0754(19) Uani 1 1 d .
C22 C 0.9968(6) 0.0847(4) 1.2883(5) 0.0470(17) Uani 1 1 d .
H22 H 1.0186 0.0825 1.2337 0.056 Uiso 1 1 calc R
C10 C 0.6027(6) 0.1819(4) 1.0100(5) 0.0451(17) Uani 1 1 d .
H10 H 0.6118 0.2247 1.0461 0.054 Uiso 1 1 calc R
C1 C 0.7879(6) -0.0575(4) 1.1792(4) 0.0426(16) Uani 1 1 d .
H1 H 0.8270 -0.0499 1.2397 0.051 Uiso 1 1 calc R
O2 O 0.6455(5) -0.2321(3) 0.9413(4) 0.0692(18) Uani 1 1 d .
C33 C 0.9749(7) 0.1101(5) 0.9748(6) 0.060(2) Uani 1 1 d .
H33 H 0.9931 0.0773 0.9331 0.072 Uiso 1 1 calc R
C28 C 0.9123(7) 0.3261(4) 1.1822(5) 0.0528(19) Uani 1 1 d .
H28 H 0.9697 0.3453 1.1615 0.063 Uiso 1 1 calc R
O1 O 0.7468(8) -0.2738(4) 1.0721(6) 0.117(3) Uani 1 1 d .
C31 C 0.9912(7) 0.2279(5) 1.0499(5) 0.061(2) Uani 1 1 d .
H31 H 1.0202 0.2757 1.0593 0.073 Uiso 1 1 calc R
C32 C 1.0212(7) 0.1820(6) 0.9877(6) 0.074(3) Uani 1 1 d .
H32 H 1.0703 0.1977 0.9551 0.089 Uiso 1 1 calc R
O11 O 0.6876(6) -0.5120(4) 1.1677(6) 0.110(3) Uani 1 1 d .
O9 O 0.8104(7) -0.4590(4) 1.3401(5) 0.109(3) Uani 1 1 d .
O10 O 0.7549(8) -0.3120(4) 1.2665(6) 0.125(3) Uani 1 1 d .
H9A H 0.7974 -0.4184 1.3130 0.149 Uiso 1 1 d R
H9B H 0.7736 -0.4931 1.3045 0.149 Uiso 1 1 d R
H10A H 0.7488 -0.3077 1.2090 0.149 Uiso 1 1 d R
H10B H 0.7154 -0.2790 1.2821 0.149 Uiso 1 1 d R
H11B H 0.6237 -0.5338 1.1675 0.149 Uiso 1 1 d R
H11A H 0.6746 -0.4858 1.1133 0.149 Uiso 1 1 d R

loop_
_atom_site_aniso_label
_atom_site_aniso_U_11
_atom_site_aniso_U_22
_atom_site_aniso_U_33
_atom_site_aniso_U_23
_atom_site_aniso_U_13
_atom_site_aniso_U_12
Cd1 0.0365(3) 0.0402(3) 0.0284(2) 0.00107(19) 0.0058(2) 0.0016(2)
Ru1 0.0331(3) 0.0330(3) 0.0246(2) -0.00083(19) 0.0062(2) -0.0008(2)
N4 0.036(3) 0.046(3) 0.027(2) -0.008(2) 0.010(2) -0.006(2)
N2 0.036(3) 0.041(3) 0.029(2) -0.002(2) 0.011(2) 0.005(2)
C6 0.033(3) 0.036(3) 0.029(3) -0.012(3) 0.006(3) -0.013(3)
N1 0.038(3) 0.032(3) 0.027(2) -0.002(2) 0.010(2) -0.006(2)
N3 0.038(3) 0.037(3) 0.031(3) -0.002(2) 0.011(2) -0.004(2)
C18 0.028(3) 0.037(3) 0.026(3) 0.003(2) 0.006(2) 0.008(3)
N5 0.039(3) 0.036(3) 0.033(3) -0.004(2) 0.003(2) -0.005(2)
C16 0.037(4) 0.043(4) 0.030(3) -0.008(3) 0.008(3) -0.001(3)
O6 0.057(4) 0.111(5) 0.036(3) -0.014(3) -0.004(3) 0.028(3)
O3 0.089(4) 0.066(4) 0.031(2) 0.009(3) -0.013(3) 0.021(3)
C15 0.033(3) 0.035(3) 0.039(3) -0.004(3) 0.012(3) 0.000(3)
C23 0.040(4) 0.038(4) 0.038(3) 0.001(3) 0.011(3) 0.004(3)
O5 0.042(3) 0.061(3) 0.058(3) 0.000(3) 0.012(2) -0.010(3)
C3 0.036(3) 0.031(3) 0.040(3) -0.001(3) 0.005(3) 0.001(3)
C8 0.048(4) 0.055(4) 0.033(3) 0.005(3) 0.016(3) 0.003(3)
C29 0.042(4) 0.048(4) 0.037(3) 0.001(3) 0.010(3) -0.008(3)
C27 0.073(6) 0.039(4) 0.054(4) 0.004(4) 0.005(4) 0.000(4)
O7 0.088(5) 0.072(4) 0.064(4) -0.015(3) 0.044(3) -0.022(3)
C14 0.029(3) 0.061(5) 0.049(4) 0.009(3) 0.014(3) 0.007(3)
C5 0.034(3) 0.037(3) 0.022(3) -0.003(2) 0.001(2) -0.001(3)
C19 0.037(3) 0.043(4) 0.026(3) -0.009(3) 0.004(3) -0.006(3)
O8 0.049(3) 0.104(5) 0.061(3) -0.012(3) 0.034(3) -0.006(3)
N6 0.043(3) 0.043(3) 0.025(2) 0.002(2) 0.013(2) 0.005(2)
C20 0.032(3) 0.037(3) 0.038(3) 0.003(3) 0.008(3) 0.003(3)
C4 0.038(4) 0.052(4) 0.033(3) -0.005(3) 0.006(3) -0.003(3)
C9 0.054(4) 0.041(4) 0.032(3) 0.006(3) -0.001(3) 0.007(3)
C12 0.040(4) 0.054(4) 0.027(3) 0.005(3) -0.002(3) 0.001(3)
C7 0.054(4) 0.045(4) 0.029(3) 0.009(3) 0.011(3) 0.016(3)
C11 0.052(5) 0.041(4) 0.084(6) -0.014(4) 0.029(5) -0.010(4)
C21 0.032(3) 0.058(4) 0.037(3) -0.005(3) 0.007(3) -0.001(3)
C13 0.035(4) 0.056(5) 0.033(3) 0.005(3) 0.006(3) 0.001(3)
C34 0.053(4) 0.051(4) 0.041(4) -0.010(3) 0.023(3) -0.003(3)
C30 0.041(4) 0.047(4) 0.039(3) -0.009(3) 0.016(3) -0.016(3)
C24 0.032(3) 0.043(4) 0.040(3) 0.001(3) -0.005(3) 0.001(3)
C2 0.059(5) 0.036(4) 0.053(4) -0.011(3) 0.018(4) -0.009(3)
C25 0.049(4) 0.045(4) 0.039(3) 0.000(3) 0.015(3) 0.004(3)
C17 0.034(3) 0.034(3) 0.031(3) -0.004(3) 0.009(3) -0.001(3)
C26 0.070(5) 0.041(4) 0.051(4) -0.001(4) 0.014(4) 0.014(4)
O4 0.110(5) 0.073(4) 0.036(3) 0.005(3) 0.004(3) 0.030(4)
C22 0.046(4) 0.056(4) 0.041(4) 0.016(3) 0.014(3) 0.008(3)
C10 0.047(4) 0.047(4) 0.038(3) 0.001(3) 0.004(3) 0.008(3)
C1 0.056(4) 0.039(4) 0.029(3) 0.006(3) 0.003(3) 0.004(3)
O2 0.106(5) 0.047(3) 0.048(3) -0.022(3) 0.006(3) -0.020(3)
C33 0.065(6) 0.056(5) 0.069(5) -0.017(4) 0.035(5) -0.003(4)
C28 0.058(5) 0.045(4) 0.054(4) 0.007(4) 0.011(4) -0.006(4)
O1 0.169(8) 0.035(4) 0.142(7) 0.003(4) 0.030(6) 0.023(5)
C31 0.066(5) 0.059(5) 0.067(5) -0.016(4) 0.036(4) -0.016(4)
C32 0.067(6) 0.084(7) 0.085(6) 0.000(6) 0.046(5) -0.007(5)
O11 0.092(6) 0.077(5) 0.146(7) 0.026(5) 0.002(5) -0.003(4)
O9 0.143(8) 0.100(6) 0.085(5) -0.013(4) 0.026(5) -0.019(5)
O10 0.164(9) 0.081(6) 0.132(7) -0.019(5) 0.043(6) 0.015(6)

loop_
_atom_type_symbol
_atom_type_description
_atom_type_scat_dispersion_real
_atom_type_scat_dispersion_imag
_atom_type_scat_source
C C 0.0033 0.0016 'International Tables Vol C Tables 4.2.6.8 and 6.1.1.4'
H H 0.0000 0.0000 'International Tables Vol C Tables 4.2.6.8 and 6.1.1.4'
N N 0.0061 0.0033 'International Tables Vol C Tables 4.2.6.8 and 6.1.1.4'
O O 0.0106 0.0060 'International Tables Vol C Tables 4.2.6.8 and 6.1.1.4'
Ru Ru -1.2594 0.8363 'International Tables Vol C Tables 4.2.6.8 and 6.1.1.4'
Cd Cd -0.8075 1.2024 'International Tables Vol C Tables 4.2.6.8 and 6.1.1.4'

loop_
_geom_angle_atom_site_label_1
_geom_angle_atom_site_label_2
_geom_angle_atom_site_label_3
_geom_angle
_geom_angle_site_symmetry_1
_geom_angle_site_symmetry_3
O5 Cd1 O8 87.6(2) 1_454 1_554
O5 Cd1 O2 120.8(2) 1_454 2_656
O8 Cd1 O2 108.9(2) 1_554 2_656
O5 Cd1 O4 117.3(2) 1_454 .
O8 Cd1 O4 145.6(2) 1_554 .
O2 Cd1 O4 79.7(2) 2_656 .
O5 Cd1 O3 97.5(2) 1_454 .
O8 Cd1 O3 101.7(2) 1_554 .
O2 Cd1 O3 130.9(2) 2_656 .
O4 Cd1 O3 54.5(2) . .
O5 Cd1 C12 110.3(2) 1_454 .
O8 Cd1 C12 124.4(2) 1_554 .
O2 Cd1 C12 105.5(2) 2_656 .
O4 Cd1 C12 27.6(2) . .
O3 Cd1 C12 26.9(2) . .
N1 Ru1 N2 79.6(2) . .
N1 Ru1 N4 95.8(2) . .
N2 Ru1 N4 175.3(2) . .
N1 Ru1 N3 92.8(2) . .
N2 Ru1 N3 102.1(2) . .
N4 Ru1 N3 78.4(2) . .
N1 Ru1 N6 96.3(2) . .
N2 Ru1 N6 85.1(2) . .
N4 Ru1 N6 95.2(2) . .
N3 Ru1 N6 169.3(2) . .
N1 Ru1 N5 175.1(2) . .
N2 Ru1 N5 97.3(2) . .
N4 Ru1 N5 87.3(2) . .
N3 Ru1 N5 91.5(2) . .
N6 Ru1 N5 79.6(2) . .
C18 N4 C22 119.6(5) . .
C18 N4 Ru1 115.7(4) . .
C22 N4 Ru1 124.7(4) . .
C10 N2 C6 117.9(5) . .
C10 N2 Ru1 126.0(5) . .
C6 N2 Ru1 115.3(4) . .
C7 C6 N2 121.1(6) . .
C7 C6 C5 124.6(6) . .
N2 C6 C5 114.3(5) . .
C1 N1 C5 118.0(5) . .
C1 N1 Ru1 127.6(4) . .
C5 N1 Ru1 114.4(4) . .
C17 N3 C13 119.6(5) . .
C17 N3 Ru1 116.1(4) . .
C13 N3 Ru1 123.8(4) . .
N4 C18 C19 120.5(6) . .
N4 C18 C17 115.4(5) . .
C19 C18 C17 123.8(5) . .
C25 N5 C29 117.8(6) . .
C25 N5 Ru1 127.6(5) . .
C29 N5 Ru1 114.3(5) . .
C15 C16 C17 121.9(6) . .
C12 O3 Cd1 90.6(4) . .
C16 C15 C14 118.4(6) . .
C16 C15 C23 123.5(6) . .
C14 C15 C23 118.0(6) . .
O8 C23 O7 121.3(7) . .
O8 C23 C15 120.0(6) . .
O7 C23 C15 118.6(6) . .
C24 O5 Cd1 126.6(5) . 1_656
C2 C3 C4 116.1(6) . .
C2 C3 C11 123.6(7) . .
C4 C3 C11 120.2(6) . .
C9 C8 C7 118.8(6) . .
C9 C8 C12 121.0(6) . .
C7 C8 C12 120.2(6) . .
N5 C29 C28 122.2(7) . .
N5 C29 C30 115.8(6) . .
C28 C29 C30 122.0(6) . .
C26 C27 C28 120.7(8) . .
C13 C14 C15 118.7(6) . .
C4 C5 N1 119.6(6) . .
C4 C5 C6 125.9(5) . .
N1 C5 C6 114.5(5) . .
C20 C19 C18 119.1(6) . .
C23 O8 Cd1 104.3(5) . 1_556
C34 N6 C30 118.2(6) . .
C34 N6 Ru1 127.7(5) . .
C30 N6 Ru1 114.1(4) . .
C21 C20 C19 119.3(6) . .
C21 C20 C24 120.6(6) . .
C19 C20 C24 119.8(6) . .
C5 C4 C3 121.3(6) . .
C8 C9 C10 119.3(6) . .
O3 C12 O4 122.0(6) . .
O3 C12 C8 120.1(6) . .
O4 C12 C8 117.8(7) . .
O3 C12 Cd1 62.5(3) . .
O4 C12 Cd1 59.7(3) . .
C8 C12 Cd1 173.2(5) . .
C6 C7 C8 120.5(7) . .
O2 C11 O1 124.8(8) . .
O2 C11 C3 119.9(8) . .
O1 C11 C3 115.2(7) . .
C20 C21 C22 119.8(6) . .
C14 C13 N3 120.9(6) . .
N6 C34 C33 123.2(7) . .
C31 C30 N6 120.1(6) . .
C31 C30 C29 124.7(7) . .
N6 C30 C29 114.9(6) . .
O6 C24 O5 128.0(6) . .
O6 C24 C20 117.3(6) . .
O5 C24 C20 114.5(6) . .
C3 C2 C1 121.3(7) . .
N5 C25 C26 123.0(7) . .
N3 C17 C16 120.6(6) . .
N3 C17 C18 113.9(5) . .
C16 C17 C18 125.6(5) . .
C27 C26 C25 118.3(7) . .
C12 O4 Cd1 92.6(4) . .
N4 C22 C21 121.4(6) . .
N2 C10 C9 122.2(7) . .
N1 C1 C2 123.5(6) . .
C11 O2 Cd1 107.1(5) . 2_646
C34 C33 C32 119.4(7) . .
C27 C28 C29 117.9(8) . .
C32 C31 C30 121.5(8) . .
C31 C32 C33 117.7(8) . .

loop_
_geom_bond_atom_site_label_1
_geom_bond_atom_site_label_2
_geom_bond_distance
_geom_bond_site_symmetry_2
Cd1 O5 2.208(5) 1_454
Cd1 O8 2.249(5) 1_554
Cd1 O2 2.263(6) 2_656
Cd1 O4 2.340(5) .
Cd1 O3 2.401(5) .
Cd1 C12 2.707(6) .
Ru1 N1 2.038(5) .
Ru1 N2 2.044(5) .
Ru1 N4 2.055(5) .
Ru1 N3 2.058(5) .
Ru1 N6 2.062(5) .
Ru1 N5 2.072(5) .
N4 C18 1.349(7) .
N4 C22 1.355(9) .
N2 C10 1.341(8) .
N2 C6 1.393(7) .
C6 C7 1.358(8) .
C6 C5 1.448(9) .
N1 C1 1.301(8) .
N1 C5 1.426(7) .
N3 C17 1.356(8) .
N3 C13 1.386(8) .
C18 C19 1.416(8) .
C18 C17 1.471(8) .
N5 C25 1.334(8) .
N5 C29 1.358(8) .
C16 C15 1.348(9) .
C16 C17 1.380(8) .
O6 C24 1.230(9) .
O3 C12 1.225(9) .
C15 C14 1.439(9) .
C15 C23 1.500(9) .
C23 O8 1.224(8) .
C23 O7 1.225(8) .
O5 C24 1.272(8) .
O5 Cd1 2.208(5) 1_656
C3 C2 1.373(9) .
C3 C4 1.417(9) .
C3 C11 1.509(9) .
C8 C9 1.363(10) .
C8 C7 1.396(9) .
C8 C12 1.522(9) .
C29 C28 1.410(10) .
C29 C30 1.473(9) .
C27 C26 1.364(12) .
C27 C28 1.375(11) .
C14 C13 1.379(9) .
C5 C4 1.369(9) .
C19 C20 1.386(9) .
O8 Cd1 2.249(5) 1_556
N6 C34 1.348(8) .
N6 C30 1.386(8) .
C20 C21 1.374(9) .
C20 C24 1.531(8) .
C9 C10 1.404(9) .
C12 O4 1.257(9) .
C11 O2 1.207(9) .
C11 O1 1.266(10) .
C21 C22 1.388(9) .
C34 C33 1.355(11) .
C30 C31 1.378(10) .
C2 C1 1.375(9) .
C25 C26 1.405(10) .
O2 Cd1 2.263(5) 2_646
C33 C32 1.413(12) .
C31 C32 1.370(11) .
